data_2016732
loop_
_publ_author_name
'Sopkov\'a-de Oliveira Santos, Jana'
'Caruso, Anna'
'Lohier, Jean-Fran\,cois'
'Lancelot, Jean-Charles'
'Rault, Sylvain'

_publ_section_title
;9-Ethyl-1,4-dimethyl-6-(4,4,5,5-tetramethyl-1,3,2-dioxaborolan-2-yl)-9<i>H</i>-carbazole
 and 6-bromo-9-ethyl-1,4-dimethyl-9<i>H</i>-carbazole
;
_journal_coeditor_code SK3248
_journal_issue 8
_journal_name_full 'Acta Crystallographica Section C'
_journal_page_first o453
_journal_page_last o455
_journal_paper_doi 10.1107/S0108270108020593
_journal_volume 64
_journal_year 2008
_chemical_formula_iupac 'C22 H28 B N O2'
_chemical_formula_moiety 'C22 H28 B N O2'
_chemical_formula_sum 'C22 H28 B N O2'
_chemical_formula_weight 349.26
_chemical_melting_point 415
_chemical_name_systematic
;
9-Ethyl-1,4-dimethyl-6-(4,4,5,5-tetramethyl-1,3,2-dioxaborolan-2-yl)-
9<i>H</i>-carbazole
;
_space_group_IT_number 14
_symmetry_cell_setting monoclinic
_symmetry_space_group_name_Hall '-P 2ybc'
_symmetry_space_group_name_H-M 'P 1 21/c 1'
_atom_sites_solution_hydrogens geom
_atom_sites_solution_primary direct
_atom_sites_solution_secondary difmap
_audit_creation_method SHELXL-97
_cell_angle_alpha 90.00
_cell_angle_beta 96.673(2)
_cell_angle_gamma 90.00
_cell_formula_units_Z 4
_cell_length_a 8.6357(3)
_cell_length_b 8.1068(3)
_cell_length_c 28.2057(9)
_cell_measurement_reflns_used 9716
_cell_measurement_temperature 150(2)
_cell_measurement_theta_max 34.669
_cell_measurement_theta_min 2.37
_cell_volume 1961.24(12)
_computing_cell_refinement 'APEX2 (Bruker, 2006)'
_computing_data_collection 'APEX2 (Bruker, 2006)'
_computing_data_reduction 'SAINT (Bruker, 2006)'
_computing_molecular_graphics 'ORTEP-3 (Farrugia, 1997)'
_computing_publication_material 'SHELXL-97 (Sheldrick, 2008)'
_computing_structure_refinement 'SHELXL-97 (Sheldrick, 2008)'
_computing_structure_solution 'SHELXTL (Sheldrick, 2008)'
_diffrn_ambient_temperature 150(2)
_diffrn_measured_fraction_theta_full 0.998
_diffrn_measured_fraction_theta_max 0.998
_diffrn_measurement_device_type 'Bruker APEXII CCD area-detector'
_diffrn_measurement_method 'phi and omega scans'
_diffrn_radiation_monochromator graphite
_diffrn_radiation_source 'sealed tube'
_diffrn_radiation_type MoK\a
_diffrn_radiation_wavelength 0.71073
_diffrn_reflns_av_R_equivalents 0.0478
_diffrn_reflns_av_sigmaI/netI 0.0294
_diffrn_reflns_limit_h_max 13
_diffrn_reflns_limit_h_min -13
_diffrn_reflns_limit_k_max 13
_diffrn_reflns_limit_k_min -12
_diffrn_reflns_limit_l_max 45
_diffrn_reflns_limit_l_min -44
_diffrn_reflns_number 96221
_diffrn_reflns_theta_full 34.90
_diffrn_reflns_theta_max 34.90
_diffrn_reflns_theta_min 2.62
_diffrn_standards_decay_% 0
_exptl_absorpt_coefficient_mu 0.074
_exptl_absorpt_correction_type none
_exptl_crystal_colour colourless
_exptl_crystal_density_diffrn 1.183
_exptl_crystal_density_method 'not measured'
_exptl_crystal_description plate
_exptl_crystal_F_000 752
_exptl_crystal_size_max 0.51
_exptl_crystal_size_mid 0.36
_exptl_crystal_size_min 0.35
_refine_diff_density_max 0.587
_refine_diff_density_min -0.285
_refine_ls_extinction_method none
_refine_ls_goodness_of_fit_ref 1.082
_refine_ls_hydrogen_treatment refall
_refine_ls_matrix_type full
_refine_ls_number_parameters 347
_refine_ls_number_reflns 8529
_refine_ls_number_restraints 0
_refine_ls_restrained_S_all 1.082
_refine_ls_R_factor_all 0.0726
_refine_ls_R_factor_gt 0.0538
_refine_ls_shift/su_max 0.000
_refine_ls_shift/su_mean 0.000
_refine_ls_structure_factor_coef Fsqd
_refine_ls_weighting_details 'calc w=1/[\s^2^(Fo^2^)+(0.0680P)^2^+0.5909P] where P=(Fo^2^+2Fc^2^)/3'
_refine_ls_weighting_scheme calc
_refine_ls_wR_factor_gt 0.1317
_refine_ls_wR_factor_ref 0.1430
_reflns_number_gt 6728
_reflns_number_total 8529
_reflns_threshold_expression I>2\s(I)
_cod_data_source_file sk3248.cif
_cod_data_source_block I
_cod_depositor_comments
;
The following automatic conversions were performed:
'_symmetry_cell_setting' value 'Monoclinic' changed to 'monoclinic'
according to '/home/saulius/struct/CIF-dictionaries/cif_core.dic'
dictionary named 'cif_core.dic' version 2.4.1 from
2010-06-29.

'_exptl_absorpt_correction_type' value 'None' changed to
'none' according to '/home/saulius/struct/CIF-dictionaries/cif_core.dic'
dictionary named 'cif_core.dic' version 2.4.1 from 2010-06-29.

Automatic conversion script
Id: cif_fix_enum 1527 2010-12-29 10:47:43Z saulius 

The following automatic conversions were performed:

'_symmetry_cell_setting' value 'Monoclinic' changed to 'monoclinic'
according to /home/saulius/struct/CIF-dictionaries/cif_core.dic
dictionary named 'cif_core.dic' version 2.4.1 from
2010-06-29.

'_exptl_absorpt_correction_type' value 'None' changed to
'none' according to
/home/saulius/struct/CIF-dictionaries/cif_core.dic dictionary named
'cif_core.dic' version 2.4.1 from 2010-06-29.

Automatic conversion script
Id: cif_fix_values 1715 2011-07-08 13:25:40Z adriana 
;
_cod_original_sg_symbol_H-M 'P 21/c'
_cod_database_code 2016732
_cod_database_fobs_code 2016732

loop_
_symmetry_equiv_pos_as_xyz
'x, y, z'
'-x, y+1/2, -z+1/2'
'-x, -y, -z'
'x, -y-1/2, z-1/2'

loop_
_atom_site_type_symbol
_atom_site_label
_atom_site_fract_x
_atom_site_fract_y
_atom_site_fract_z
_atom_site_U_iso_or_equiv
_atom_site_adp_type
_atom_site_calc_flag
_atom_site_occupancy
C C6 0.35498(10) 0.80818(11) 0.10426(3) 0.01580(15) Uani d 1
C C7 0.24194(11) 0.86419(12) 0.13295(3) 0.01723(16) Uani d 1
H H7 0.1380(17) 0.8936(19) 0.1176(5) 0.028(4) Uiso d 1
C C8 0.27233(10) 0.87927(12) 0.18199(3) 0.01641(16) Uani d 1
H H8 0.1907(16) 0.9200(19) 0.2010(5) 0.024(3) Uiso d 1
C C8A 0.42282(10) 0.84174(11) 0.20297(3) 0.01377(15) Uani d 1
N N9 0.48382(9) 0.85695(10) 0.25028(3) 0.01475(14) Uani d 1
C C9A 0.64091(10) 0.81134(11) 0.25445(3) 0.01404(15) Uani d 1
C C1 0.75276(11) 0.81416(11) 0.29491(3) 0.01651(16) Uani d 1
C C2 0.90150(11) 0.76301(12) 0.28726(4) 0.01898(17) Uani d 1
H H2 0.9851(17) 0.7638(18) 0.3151(5) 0.023(3) Uiso d 1
C C3 0.94038(11) 0.71291(12) 0.24271(4) 0.01873(17) Uani d 1
H H3 1.0473(18) 0.6738(19) 0.2392(5) 0.026(4) Uiso d 1
C C4 0.83144(10) 0.71556(11) 0.20249(3) 0.01559(15) Uani d 1
C C4A 0.67993(10) 0.76710(10) 0.20872(3) 0.01342(14) Uani d 1
C C4B 0.54021(10) 0.78717(10) 0.17550(3) 0.01340(14) Uani d 1
C C5 0.50407(10) 0.76893(11) 0.12620(3) 0.01498(15) Uani d 1
H H5 0.5835(17) 0.7298(18) 0.1061(5) 0.021(3) Uiso d 1
C C10 0.38311(11) 0.86188(11) 0.28845(3) 0.01520(15) Uani d 1
H H10A 0.2875(15) 0.9180(17) 0.2753(4) 0.015(3) Uiso d 1
H H10B 0.4342(15) 0.9303(17) 0.3142(5) 0.018(3) Uiso d 1
C C11 0.34604(11) 0.69040(12) 0.30542(3) 0.01821(17) Uani d 1
H H11A 0.3019(17) 0.6226(19) 0.2786(5) 0.025(4) Uiso d 1
H H11B 0.4391(17) 0.6366(18) 0.3214(5) 0.024(3) Uiso d 1
H H11C 0.2677(17) 0.6978(18) 0.3282(5) 0.025(4) Uiso d 1
C C12 0.87335(11) 0.66028(13) 0.15478(4) 0.02052(18) Uani d 1
H H12A 0.8595(18) 0.7489(19) 0.1319(6) 0.029(4) Uiso d 1
H H12B 0.8066(17) 0.5649(19) 0.1428(5) 0.028(4) Uiso d 1
H H12C 0.9835(17) 0.6243(19) 0.1570(5) 0.026(4) Uiso d 1
C C13 0.72279(12) 0.87230(15) 0.34370(4) 0.0233(2) Uani d 1
H H13A 0.6832(18) 0.985(2) 0.3427(5) 0.031(4) Uiso d 1
H H13B 0.8215(19) 0.872(2) 0.3659(6) 0.032(4) Uiso d 1
H H13C 0.6527(19) 0.7996(19) 0.3575(6) 0.030(4) Uiso d 1
B B1 0.31304(12) 0.78903(13) 0.04984(4) 0.01688(18) Uani d 1
O O2 0.17617(8) 0.84516(9) 0.02549(2) 0.01970(14) Uani d 1
O O1 0.40869(8) 0.71309(10) 0.02090(2) 0.02022(14) Uani d 1
C C14 0.31605(12) 0.68979(14) -0.02529(3) 0.02069(18) Uani d 1
C C15 0.19294(12) 0.83023(13) -0.02531(3) 0.01973(18) Uani d 1
C C16 0.42376(15) 0.70069(19) -0.06399(4) 0.0317(3) Uani d 1
H H16A 0.477(2) 0.803(2) -0.0619(6) 0.035(4) Uiso d 1
H H16B 0.497(2) 0.604(2) -0.0612(6) 0.043(5) Uiso d 1
H H16C 0.364(2) 0.696(2) -0.0959(7) 0.046(5) Uiso d 1
C C17 0.24447(14) 0.51831(15) -0.02465(4) 0.0273(2) Uani d 1
H H17A 0.1744(18) 0.510(2) 0.0011(5) 0.033(4) Uiso d 1
H H17B 0.1794(18) 0.493(2) -0.0558(6) 0.031(4) Uiso d 1
H H17C 0.3281(19) 0.436(2) -0.0189(6) 0.036(4) Uiso d 1
C C18 0.03524(13) 0.79172(16) -0.05233(4) 0.0272(2) Uani d 1
H H18A -0.0093(18) 0.693(2) -0.0394(6) 0.031(4) Uiso d 1
H H18B 0.044(2) 0.771(2) -0.0879(6) 0.037(4) Uiso d 1
H H18C -0.0316(19) 0.885(2) -0.0506(6) 0.033(4) Uiso d 1
C C19 0.25054(15) 0.99612(16) -0.04130(4) 0.0297(2) Uani d 1
H H19A 0.356(2) 1.023(2) -0.0237(6) 0.041(4) Uiso d 1
H H19B 0.2639(19) 0.992(2) -0.0771(6) 0.040(4) Uiso d 1
H H19C 0.1754(19) 1.082(2) -0.0352(6) 0.033(4) Uiso d 1

loop_
_atom_site_aniso_label
_atom_site_aniso_U_11
_atom_site_aniso_U_22
_atom_site_aniso_U_33
_atom_site_aniso_U_12
_atom_site_aniso_U_13
_atom_site_aniso_U_23
C6 0.0156(4) 0.0168(4) 0.0149(3) 0.0006(3) 0.0014(3) 0.0016(3)
C7 0.0148(4) 0.0196(4) 0.0171(4) 0.0024(3) 0.0012(3) 0.0027(3)
C8 0.0140(3) 0.0185(4) 0.0169(4) 0.0029(3) 0.0026(3) 0.0010(3)
C8A 0.0141(3) 0.0133(3) 0.0139(3) 0.0001(3) 0.0017(3) 0.0005(3)
N9 0.0141(3) 0.0165(3) 0.0137(3) 0.0014(2) 0.0019(2) 0.0002(2)
C9A 0.0134(3) 0.0121(3) 0.0163(3) -0.0006(3) 0.0007(3) 0.0005(3)
C1 0.0163(4) 0.0158(4) 0.0169(4) -0.0016(3) -0.0003(3) 0.0002(3)
C2 0.0148(4) 0.0209(4) 0.0204(4) -0.0018(3) -0.0015(3) 0.0012(3)
C3 0.0124(3) 0.0211(4) 0.0223(4) -0.0010(3) 0.0006(3) 0.0018(3)
C4 0.0127(3) 0.0147(4) 0.0195(4) -0.0012(3) 0.0023(3) 0.0009(3)
C4A 0.0130(3) 0.0113(3) 0.0159(3) -0.0008(3) 0.0014(3) 0.0006(3)
C4B 0.0128(3) 0.0122(3) 0.0152(3) 0.0001(3) 0.0018(3) 0.0009(3)
C5 0.0146(3) 0.0149(4) 0.0156(3) -0.0002(3) 0.0025(3) 0.0007(3)
C10 0.0169(4) 0.0135(3) 0.0156(3) 0.0019(3) 0.0034(3) -0.0016(3)
C11 0.0194(4) 0.0162(4) 0.0194(4) -0.0007(3) 0.0042(3) 0.0001(3)
C12 0.0159(4) 0.0246(5) 0.0219(4) 0.0016(3) 0.0056(3) -0.0001(4)
C13 0.0218(4) 0.0302(5) 0.0171(4) -0.0004(4) -0.0012(3) -0.0041(4)
B1 0.0159(4) 0.0195(4) 0.0150(4) 0.0004(3) 0.0010(3) 0.0025(3)
O2 0.0182(3) 0.0255(3) 0.0149(3) 0.0045(3) 0.0000(2) 0.0017(2)
O1 0.0169(3) 0.0298(4) 0.0137(3) 0.0040(3) 0.0003(2) 0.0006(3)
C14 0.0199(4) 0.0290(5) 0.0128(3) 0.0029(4) 0.0004(3) 0.0007(3)
C15 0.0200(4) 0.0247(4) 0.0138(4) 0.0012(3) -0.0009(3) 0.0033(3)
C16 0.0284(5) 0.0500(8) 0.0175(4) 0.0055(5) 0.0063(4) 0.0021(5)
C17 0.0314(5) 0.0260(5) 0.0238(5) 0.0023(4) -0.0003(4) -0.0032(4)
C18 0.0221(5) 0.0356(6) 0.0220(5) 0.0021(4) -0.0051(4) 0.0022(4)
C19 0.0351(6) 0.0281(5) 0.0251(5) -0.0026(5) -0.0004(4) 0.0089(4)

loop_
_atom_type_symbol
_atom_type_description
_atom_type_scat_dispersion_real
_atom_type_scat_dispersion_imag
_atom_type_scat_source
C C 0.0033 0.0016 'International Tables Vol C Tables 4.2.6.8 and 6.1.1.4'
H H 0.0000 0.0000 'International Tables Vol C Tables 4.2.6.8 and 6.1.1.4'
B B 0.0013 0.0007 'International Tables Vol C Tables 4.2.6.8 and 6.1.1.4'
N N 0.0061 0.0033 'International Tables Vol C Tables 4.2.6.8 and 6.1.1.4'
O O 0.0106 0.0060 'International Tables Vol C Tables 4.2.6.8 and 6.1.1.4'

loop_
_geom_angle_atom_site_label_1
_geom_angle_atom_site_label_2
_geom_angle_atom_site_label_3
_geom_angle
C5 C6 C7 118.78(8)
C5 C6 B1 120.97(8)
C7 C6 B1 120.25(8)
C8 C7 C6 122.52(8)
C8 C7 H7 118.5(9)
C6 C7 H7 119.0(9)
C7 C8 C8A 117.59(8)
C7 C8 H8 120.4(8)
C8A C8 H8 121.9(8)
N9 C8A C8 128.37(8)
N9 C8A C4B 109.83(7)
C8 C8A C4B 121.73(8)
C8A N9 C9A 108.36(7)
C8A N9 C10 121.42(7)
C9A N9 C10 126.88(7)
N9 C9A C1 129.20(8)
N9 C9A C4A 108.76(7)
C1 C9A C4A 121.95(8)
C2 C1 C9A 115.39(8)
C2 C1 C13 119.70(8)
C9A C1 C13 124.88(9)
C1 C2 C3 123.29(9)
C1 C2 H2 118.1(8)
C3 C2 H2 118.7(8)
C4 C3 C2 121.30(9)
C4 C3 H3 118.2(9)
C2 C3 H3 120.5(9)
C3 C4 C4A 117.10(8)
C3 C4 C12 121.13(8)
C4A C4 C12 121.74(8)
C4 C4A C9A 120.87(8)
C4 C4A C4B 132.14(8)
C9A C4A C4B 106.99(7)
C5 C4B C8A 119.09(8)
C5 C4B C4A 134.83(8)
C8A C4B C4A 106.06(7)
C4B C5 C6 120.25(8)
C4B C5 H5 120.9(8)
C6 C5 H5 118.9(8)
N9 C10 C11 111.90(7)
N9 C10 H10A 106.3(7)
C11 C10 H10A 110.3(8)
N9 C10 H10B 107.8(8)
C11 C10 H10B 112.3(8)
H10A C10 H10B 107.9(11)
C10 C11 H11A 110.5(9)
C10 C11 H11B 111.2(9)
H11A C11 H11B 109.4(12)
C10 C11 H11C 109.6(9)
H11A C11 H11C 107.6(12)
H11B C11 H11C 108.4(12)
C4 C12 H12A 110.7(9)
C4 C12 H12B 110.1(9)
H12A C12 H12B 109.2(13)
C4 C12 H12C 111.2(8)
H12A C12 H12C 107.7(13)
H12B C12 H12C 107.8(12)
C1 C13 H13A 111.3(9)
C1 C13 H13B 110.5(9)
H13A C13 H13B 106.8(13)
C1 C13 H13C 111.2(9)
H13A C13 H13C 110.7(13)
H13B C13 H13C 106.1(13)
O1 B1 O2 113.17(8)
O1 B1 C6 123.27(8)
O2 B1 C6 123.56(9)
B1 O2 C15 106.57(7)
B1 O1 C14 106.47(7)
O1 C14 C16 108.45(8)
O1 C14 C17 106.78(8)
C16 C14 C17 110.21(10)
O1 C14 C15 102.06(8)
C16 C14 C15 115.65(9)
C17 C14 C15 112.92(9)
O2 C15 C18 108.95(8)
O2 C15 C19 106.89(8)
C18 C15 C19 109.83(9)
O2 C15 C14 101.86(7)
C18 C15 C14 115.05(9)
C19 C15 C14 113.57(9)
C14 C16 H16A 109.9(10)
C14 C16 H16B 109.4(10)
H16A C16 H16B 112.4(14)
C14 C16 H16C 110.9(11)
H16A C16 H16C 106.7(15)
H16B C16 H16C 107.5(14)
C14 C17 H17A 110.7(10)
C14 C17 H17B 111.1(9)
H17A C17 H17B 107.2(12)
C14 C17 H17C 109.4(10)
H17A C17 H17C 109.1(13)
H17B C17 H17C 109.3(13)
C15 C18 H18A 110.6(9)
C15 C18 H18B 111.1(10)
H18A C18 H18B 107.6(13)
C15 C18 H18C 109.0(10)
H18A C18 H18C 111.3(13)
H18B C18 H18C 107.2(13)
C15 C19 H19A 110.6(10)
C15 C19 H19B 109.7(10)
H19A C19 H19B 107.0(13)
C15 C19 H19C 109.2(10)
H19A C19 H19C 109.9(14)
H19B C19 H19C 110.4(13)

loop_
_geom_bond_atom_site_label_1
_geom_bond_atom_site_label_2
_geom_bond_distance
_geom_bond_publ_flag
C6 C5 1.3987(13) ?
C6 C7 1.4132(13) ?
C6 B1 1.5435(14) n
C7 C8 1.3832(13) ?
C7 H7 0.979(15) ?
C8 C8A 1.3975(12) ?
C8 H8 0.991(14) ?
C8A N9 1.3820(11) ?
C8A C4B 1.4163(12) ?
N9 C9A 1.3978(11) ?
N9 C10 1.4612(11) ?
C9A C1 1.4071(12) ?
C9A C4A 1.4165(12) ?
C1 C2 1.3903(13) ?
C1 C13 1.5051(14) ?
C2 C3 1.3981(14) ?
C2 H2 1.003(15) ?
C3 C4 1.3873(13) ?
C3 H3 0.993(15) ?
C4 C4A 1.4038(12) ?
C4 C12 1.5021(14) ?
C4A C4B 1.4483(12) ?
C4B C5 1.3973(12) ?
C5 H5 0.991(14) ?
C10 C11 1.5164(13) ?
C10 H10A 0.977(13) ?
C10 H10B 0.976(14) ?
C11 H11A 0.975(15) ?
C11 H11B 0.977(15) ?
C11 H11C 0.988(15) ?
C12 H12A 0.964(16) ?
C12 H12B 1.000(15) ?
C12 H12C 0.990(15) ?
C13 H13A 0.977(16) ?
C13 H13B 0.998(16) ?
C13 H13C 0.959(16) ?
B1 O1 1.3725(13) ?
B1 O2 1.3738(12) ?
O2 C15 1.4617(12) ?
O1 C14 1.4599(12) ?
C14 C16 1.5167(15) ?
C14 C17 1.5223(16) ?
C14 C15 1.5576(14) ?
C15 C18 1.5139(15) ?
C15 C19 1.5204(16) ?
C16 H16A 0.948(17) ?
C16 H16B 1.006(18) ?
C16 H16C 0.985(19) ?
C17 H17A 1.000(15) ?
C17 H17B 1.006(16) ?
C17 H17C 0.985(17) ?
C18 H18A 0.979(16) ?
C18 H18B 1.029(17) ?
C18 H18C 0.954(17) ?
C19 H19A 1.010(17) ?
C19 H19B 1.031(16) ?
C19 H19C 0.979(17) ?

loop_
_geom_torsion_atom_site_label_1
_geom_torsion_atom_site_label_2
_geom_torsion_atom_site_label_3
_geom_torsion_atom_site_label_4
_geom_torsion
O1 C18 C19 O2 -44.71(3)

loop_
_cod_related_entry_id
_cod_related_entry_database
_cod_related_entry_code
1 ChemSpider 24726266
